data_7011467
loop_
_publ_author_name
'Lobbia, Giancarlo Gioia'
'Pellei, Maura'
'Pettinari, Claudio'
'Santini, Carlo'
'Skelton, Brian W.'
'Somers, Neil'
'White, Allan H.'

_publ_section_title
;
 Copper(i) coordination polymers and mononuclear copper(i) complexes
 built from poly(1,2,4-triazolyl)borate ligands and
 tri-organophosphinesElectronic supplementary information available:
 conductivity data for compounds 1--14. See
 http://www.rsc.org/suppdata/dt/b2/b200200k/
;
_journal_issue 11
_journal_name_full 'Journal of the Chemical Society, Dalton Transactions'
_journal_page_first 2333
_journal_paper_doi 10.1039/b200200k
_journal_year 2002
_chemical_formula_sum 'C27 H28 B Cu N9 P'
_chemical_formula_weight 583.91
_space_group_IT_number 2
_symmetry_cell_setting triclinic
_symmetry_space_group_name_Hall '-P 1'
_symmetry_space_group_name_H-M 'P -1'
_audit_creation_date 01-10-29
_audit_creation_method Xtal3.6
_cell_angle_alpha 70.986(2)
_cell_angle_beta 75.079(2)
_cell_angle_gamma 71.896(2)
_cell_formula_units_Z 2
_cell_length_a 10.9114(9)
_cell_length_b 11.8518(10)
_cell_length_c 12.3165(11)
_cell_measurement_reflns_used 7862
_cell_measurement_temperature 153
_cell_measurement_theta_max 28
_cell_measurement_theta_min 2
_cell_volume 1409.5(2)
_computing_cell_refinement 'Siemens SAINT (Siemens, 1995)'
_computing_data_collection 'Siemens SMART (Siemens, 1995)'
_computing_data_reduction 'xtal ADDREF SORTRF'
_computing_molecular_graphics xtal
_computing_publication_material 'xtal BONDLA CIFIO'
_computing_structure_refinement 'xtal CRYLSQ'
_computing_structure_solution xtal
_diffrn_ambient_temperature 153
_diffrn_measurement_device_type
;
Bruker SMART CCD diffractometer
;
_diffrn_measurement_method '\w scans'
_diffrn_radiation_detector 'CCD area detector'
_diffrn_radiation_monochromator graphite
_diffrn_radiation_source 'sealed tube'
_diffrn_radiation_type 'Mo K\a'
_diffrn_radiation_wavelength .71073
_diffrn_reflns_av_R_equivalents .028
_diffrn_reflns_av_sigmaI/netI .099
_diffrn_reflns_limit_h_max 18
_diffrn_reflns_limit_h_min -17
_diffrn_reflns_limit_k_max 20
_diffrn_reflns_limit_k_min -18
_diffrn_reflns_limit_l_max 21
_diffrn_reflns_limit_l_min 0
_diffrn_reflns_number 28965
_diffrn_reflns_theta_max 37.89
_diffrn_reflns_theta_min 1.78
_diffrn_standards_decay_% 0
_exptl_absorpt_coefficient_mu .866
_exptl_absorpt_correction_T_max .863
_exptl_absorpt_correction_T_min .641
_exptl_absorpt_correction_type multi-scan
_exptl_absorpt_process_details
;
SADABS; Sheldrick, 1996
;
_exptl_crystal_colour colourless
_exptl_crystal_density_diffrn 1.376
_exptl_crystal_description prism
_exptl_crystal_F_000 604
_exptl_crystal_size_max .39
_exptl_crystal_size_mid .25
_exptl_crystal_size_min .05
_refine_diff_density_max .747
_refine_diff_density_min -.468
_refine_ls_goodness_of_fit_all .903
_refine_ls_goodness_of_fit_ref .994
_refine_ls_hydrogen_treatment refall
_refine_ls_matrix_type full
_refine_ls_number_constraints 0
_refine_ls_number_parameters 464
_refine_ls_number_reflns 9722
_refine_ls_number_restraints 0
_refine_ls_R_factor_all .067
_refine_ls_R_factor_gt .037
_refine_ls_shift/su_max .001
_refine_ls_structure_factor_coef F
_refine_ls_weighting_scheme calc
_refine_ls_wR_factor_all .039
_refine_ls_wR_factor_ref .035
_reflns_d_resolution_high .579
_reflns_d_resolution_low 11.441
_reflns_Friedel_coverage 0
_reflns_limit_h_max 18
_reflns_limit_h_min 0
_reflns_limit_k_max 20
_reflns_limit_k_min -18
_reflns_limit_l_max 21
_reflns_limit_l_min -20
_reflns_number_gt 9722
_reflns_number_total 14446
_reflns_threshold_expression 'F    >  4.00 sig(F   )'
_cod_data_source_file b200200k.txt
_cod_data_source_block dara13
_cod_original_sg_symbol_Hall -p_1
_cod_original_sg_symbol_H-M P-1
_cod_original_formula_sum 'C27 H28 B1 Cu1 N9 P1'
_cod_database_code 7011467

loop_
_symmetry_equiv_pos_as_xyz
+x,+y,+z
-x,-y,-z

loop_
_atom_site_label
_atom_site_fract_x
_atom_site_fract_y
_atom_site_fract_z
_atom_site_U_iso_or_equiv
_atom_site_adp_type
_atom_site_calc_flag
_atom_site_calc_attached_atom
_atom_site_occupancy
_atom_site_disorder_assembly
_atom_site_disorder_group
Cu .37303(2) .72505(2) .19230(2) .02161(13) Uani ? ? 1.00000 ? ?
P .56954(3) .60880(3) .18353(3) .0185(2) Uani ? ? 1.00000 ? ?
C111 .68302(12) .65061(12) .04906(11) .0191(9) Uani ? ? 1.00000 ? ?
C112 .63363(13) .71860(13) -.05355(12) .0242(11) Uani ? ? 1.00000 ? ?
C113 .71762(15) .75614(14) -.15666(13) .0266(11) Uani ? ? 1.00000 ? ?
C114 .85230(14) .72670(13) -.16021(12) .0249(11) Uani ? ? 1.00000 ? ?
C1141 .94513(19) .76475(19) -.27110(15) .0370(16) Uani ? ? 1.00000 ? ?
C115 .90084(13) .65774(13) -.05750(13) .0237(11) Uani ? ? 1.00000 ? ?
C116 .81807(12) .62051(12) .04550(12) .0210(10) Uani ? ? 1.00000 ? ?
C121 .58313(12) .44531(12) .20795(12) .0203(10) Uani ? ? 1.00000 ? ?
C122 .49802(14) .39115(13) .30163(13) .0251(11) Uani ? ? 1.00000 ? ?
C123 .51233(15) .26506(14) .33377(13) .0278(12) Uani ? ? 1.00000 ? ?
C124 .61062(16) .18931(14) .27295(14) .0291(12) Uani ? ? 1.00000 ? ?
C1241 .6297(3) .05152(17) .3140(2) .0477(19) Uani ? ? 1.00000 ? ?
C125 .69103(16) .24444(14) .17634(14) .0314(13) Uani ? ? 1.00000 ? ?
C126 .67877(14) .37089(14) .14438(13) .0258(11) Uani ? ? 1.00000 ? ?
C131 .65389(12) .60511(12) .29571(11) .0192(9) Uani ? ? 1.00000 ? ?
C132 .65019(14) .71802(13) .31058(12) .0234(11) Uani ? ? 1.00000 ? ?
C133 .71566(15) .72236(14) .39104(13) .0258(11) Uani ? ? 1.00000 ? ?
C134 .78390(13) .61548(14) .46126(12) .0243(11) Uani ? ? 1.00000 ? ?
C1341 .85521(18) .62349(19) .54733(15) .0347(15) Uani ? ? 1.00000 ? ?
C135 .78431(14) .50313(14) .44866(13) .0273(12) Uani ? ? 1.00000 ? ?
C136 .72124(14) .49789(13) .36590(13) .0251(11) Uani ? ? 1.00000 ? ?
C15 .00752(13) .69607(14) .18807(12) .0245(11) Uani ? ? 1.00000 ? ?
C25 .13572(15) 1.04784(13) .02258(13) .0275(12) Uani ? ? 1.00000 ? ?
C35 .08489(15) .90574(15) .41343(14) .0297(12) Uani ? ? 1.00000 ? ?
N11 .09576(10) .74735(10) .19925(10) .0211(9) Uani ? ? 1.00000 ? ?
N12 .21580(11) .66448(10) .18859(10) .0223(9) Uani ? ? 1.00000 ? ?
C13 .19001(14) .57075(13) .17212(13) .0245(11) Uani ? ? 1.00000 ? ?
N14 .06211(12) .58487(12) .17110(12) .0289(11) Uani ? ? 1.00000 ? ?
N21 .16812(11) .94272(10) .10486(10) .0220(9) Uani ? ? 1.00000 ? ?
N22 .30085(11) .89537(11) .07793(10) .0235(9) Uani ? ? 1.00000 ? ?
C23 .33645(15) .97674(14) -.01865(13) .0274(12) Uani ? ? 1.00000 ? ?
N24 .23783(14) 1.07277(12) -.05723(12) .0318(11) Uani ? ? 1.00000 ? ?
N31 .13859(11) .85996(11) .32148(10) .0224(9) Uani ? ? 1.00000 ? ?
N32 .26646(11) .79882(11) .33202(10) .0237(9) Uani ? ? 1.00000 ? ?
C33 .27880(15) .81369(15) .42999(13) .0291(12) Uani ? ? 1.00000 ? ?
N34 .16898(14) .87945(14) .48429(12) .0353(12) Uani ? ? 1.00000 ? ?
B .08333(14) .87497(14) .21285(14) .0225(11) Uani ? ? 1.00000 ? ?
H112 .5411(17) .7384(15) -.0505(14) .026(4) Uiso ? ? 1.00000 ? ?
H113 .6823(17) .8050(16) -.2281(16) .033(5) Uiso ? ? 1.00000 ? ?
H1141a 1.005(2) .802(2) -.261(2) .061(7) Uiso ? ? 1.00000 ? ?
H1141b .996(2) .693(2) -.300(2) .065(7) Uiso ? ? 1.00000 ? ?
H1141c .897(2) .824(2) -.332(2) .054(6) Uiso ? ? 1.00000 ? ?
H115 .9928(17) .6352(16) -.0572(15) .030(5) Uiso ? ? 1.00000 ? ?
H116 .8538(16) .5734(15) .1160(15) .026(4) Uiso ? ? 1.00000 ? ?
H122 .4329(17) .4416(16) .3489(15) .029(4) Uiso ? ? 1.00000 ? ?
H123 .4586(17) .2283(16) .3998(15) .030(5) Uiso ? ? 1.00000 ? ?
H1241a .551(3) .033(3) .331(2) .086(9) Uiso ? ? 1.00000 ? ?
H1241b .660(3) .014(3) .392(3) .117(12) Uiso ? ? 1.00000 ? ?
H1241c .687(2) .012(2) .259(2) .060(7) Uiso ? ? 1.00000 ? ?
H125 .7580(19) .1955(18) .1296(17) .043(5) Uiso ? ? 1.00000 ? ?
H126 .7351(17) .4061(16) .0793(16) .031(5) Uiso ? ? 1.00000 ? ?
H132 .6027(16) .7931(15) .2631(14) .025(4) Uiso ? ? 1.00000 ? ?
H133 .7143(17) .7968(17) .3972(16) .034(5) Uiso ? ? 1.00000 ? ?
H1341a .909(2) .544(2) .5835(18) .048(6) Uiso ? ? 1.00000 ? ?
H1341b .792(2) .655(2) .612(2) .066(7) Uiso ? ? 1.00000 ? ?
H1341c .912(2) .679(2) .5099(19) .055(6) Uiso ? ? 1.00000 ? ?
H135 .8274(18) .4263(18) .4995(16) .039(5) Uiso ? ? 1.00000 ? ?
H136 .7231(17) .4231(17) .3573(15) .030(5) Uiso ? ? 1.00000 ? ?
H13 .2577(16) .4958(15) .1613(14) .026(4) Uiso ? ? 1.00000 ? ?
H15 -.0808(18) .7369(16) .1913(15) .030(5) Uiso ? ? 1.00000 ? ?
H23 .4267(16) .9657(15) -.0585(14) .024(4) Uiso ? ? 1.00000 ? ?
H25 .0473(18) 1.0971(17) .0254(16) .035(5) Uiso ? ? 1.00000 ? ?
H33 .3583(17) .7778(16) .4603(15) .028(4) Uiso ? ? 1.00000 ? ?
H35 -.0029(19) .9511(17) .4241(16) .039(5) Uiso ? ? 1.00000 ? ?
H1 -.0197(16) .9290(15) .2199(14) .025(4) Uiso ? ? 1.00000 ? ?

loop_
_atom_site_aniso_label
_atom_site_aniso_U_11
_atom_site_aniso_U_22
_atom_site_aniso_U_33
_atom_site_aniso_U_12
_atom_site_aniso_U_13
_atom_site_aniso_U_23
Cu .01520(7) .02194(8) .02483(8) .00089(6) -.00409(6) -.00727(6)
P .01452(13) .01856(15) .02102(15) -.00075(11) -.00356(11) -.00621(12)
C111 .0167(5) .0181(6) .0217(6) -.0018(4) -.0035(4) -.0065(5)
C112 .0198(6) .0264(7) .0243(6) -.0010(5) -.0065(5) -.0066(5)
C113 .0299(7) .0275(7) .0209(6) -.0050(6) -.0068(5) -.0046(5)
C114 .0285(7) .0238(6) .0240(6) -.0093(5) -.0005(5) -.0092(5)
C1141 .0388(9) .0476(11) .0258(8) -.0208(8) .0031(7) -.0087(7)
C115 .0188(6) .0251(7) .0280(7) -.0058(5) -.0017(5) -.0097(5)
C116 .0180(5) .0205(6) .0243(6) -.0025(4) -.0056(5) -.0064(5)
C121 .0172(5) .0206(6) .0234(6) -.0023(4) -.0050(4) -.0077(5)
C122 .0215(6) .0245(7) .0277(7) -.0039(5) -.0006(5) -.0095(5)
C123 .0300(7) .0256(7) .0262(7) -.0090(6) -.0022(6) -.0052(6)
C124 .0359(8) .0217(7) .0302(7) -.0057(6) -.0070(6) -.0080(6)
C1241 .0682(14) .0225(8) .0454(11) -.0091(9) .0003(10) -.0101(8)
C125 .0345(8) .0251(7) .0339(8) -.0036(6) -.0001(6) -.0151(6)
C126 .0253(6) .0244(7) .0270(7) -.0054(5) .0003(5) -.0104(5)
C131 .0170(5) .0192(6) .0198(6) -.0026(4) -.0022(4) -.0058(5)
C132 .0265(6) .0192(6) .0229(6) -.0037(5) -.0053(5) -.0048(5)
C133 .0308(7) .0231(7) .0261(7) -.0081(5) -.0048(5) -.0088(5)
C134 .0217(6) .0321(7) .0197(6) -.0079(5) -.0022(5) -.0075(5)
C1341 .0334(8) .0463(10) .0302(8) -.0107(8) -.0097(7) -.0139(7)
C135 .0262(7) .0263(7) .0280(7) -.0030(5) -.0110(5) -.0039(6)
C136 .0256(6) .0199(6) .0303(7) -.0021(5) -.0102(5) -.0065(5)
C15 .0192(6) .0285(7) .0255(7) -.0046(5) -.0065(5) -.0060(5)
C25 .0301(7) .0205(6) .0292(7) .0018(5) -.0112(6) -.0059(5)
C35 .0274(7) .0317(8) .0282(7) -.0022(6) .0012(6) -.0150(6)
N11 .0154(5) .0214(5) .0249(5) -.0007(4) -.0037(4) -.0076(4)
N12 .0168(5) .0206(5) .0277(6) .0002(4) -.0037(4) -.0087(4)
C13 .0252(6) .0216(6) .0264(7) -.0022(5) -.0065(5) -.0075(5)
N14 .0274(6) .0267(6) .0360(7) -.0055(5) -.0116(5) -.0094(5)
N21 .0201(5) .0191(5) .0244(5) .0008(4) -.0066(4) -.0061(4)
N22 .0194(5) .0231(5) .0247(6) -.0019(4) -.0043(4) -.0050(4)
C23 .0282(7) .0259(7) .0261(7) -.0068(6) -.0038(6) -.0048(6)
N24 .0377(7) .0236(6) .0289(6) -.0041(5) -.0086(5) -.0015(5)
N31 .0198(5) .0223(5) .0232(5) -.0001(4) -.0021(4) -.0096(4)
N32 .0210(5) .0249(6) .0228(5) .0006(4) -.0053(4) -.0081(4)
C33 .0291(7) .0336(8) .0238(7) -.0043(6) -.0066(6) -.0084(6)
N34 .0357(7) .0445(8) .0267(6) -.0041(6) -.0034(5) -.0177(6)
B .0178(6) .0213(7) .0262(7) .0008(5) -.0046(5) -.0084(6)

loop_
_atom_type_symbol
_atom_type_description
_atom_type_oxidation_number
_atom_type_number_in_cell
_atom_type_scat_dispersion_real
_atom_type_scat_dispersion_imag
_atom_type_scat_source
C ? 0 54 .002 .002 'Int Tables Vol IV Tables 2.2B and 2.3.1'
H ? 0 56 0 0 'Int Tables Vol IV Tables 2.2B and 2.3.1'
B ? 0 2 0 .001 'Int Tables Vol IV Tables 2.2B and 2.3.1'
N ? 0 18 .004 .003 'Int Tables Vol IV Tables 2.2B and 2.3.1'
P ? 0 2 .09 .095 'Int Tables Vol IV Tables 2.2B and 2.3.1'
Cu ? 0 2 .263 1.266 'Int Tables Vol IV Tables 2.2B and 2.3.1'

loop_
_diffrn_attenuator_code
_diffrn_attenuator_scale
? ?

loop_
_geom_angle_atom_site_label_1
_geom_angle_atom_site_label_2
_geom_angle_atom_site_label_3
_geom_angle_site_symmetry_1
_geom_angle_site_symmetry_2
_geom_angle_site_symmetry_3
_geom_angle
_geom_angle_publ_flag
P Cu N12 . . . 121.91(3) ?
P Cu N22 . . . 128.69(3) ?
P Cu N32 . . . 125.48(4) ?
N12 Cu N22 . . . 90.04(5) ?
N12 Cu N32 . . . 91.06(5) ?
N22 Cu N32 . . . 88.48(4) ?
Cu P C111 . . . 116.13(4) ?
Cu P C121 . . . 115.52(4) ?
Cu P C131 . . . 113.60(4) ?
C111 P C121 . . . 105.19(6) ?
C111 P C131 . . . 103.03(7) ?
C121 P C131 . . . 101.60(7) ?
P C111 C112 . . . 119.17(10) ?
P C111 C116 . . . 122.16(10) ?
C112 C111 C116 . . . 118.63(11) ?
C111 C112 C113 . . . 120.45(13) ?
C111 C112 H112 . . . 118.1(9) ?
C113 C112 H112 . . . 121.5(9) ?
C112 C113 C114 . . . 120.98(13) ?
C112 C113 H113 . . . 120.1(10) ?
C114 C113 H113 . . . 118.9(10) ?
C113 C114 C1141 . . . 121.89(14) ?
C113 C114 C115 . . . 118.15(12) ?
C1141 C114 C115 . . . 119.96(14) ?
C114 C1141 H1141a . . . 112.6(13) ?
C114 C1141 H1141b . . . 110.3(13) ?
C114 C1141 H1141c . . . 110.8(12) ?
H1141a C1141 H1141b . . . 108(2) ?
H1141a C1141 H1141c . . . 107(2) ?
H1141b C1141 H1141c . . . 108(2) ?
C114 C115 C116 . . . 121.28(13) ?
C114 C115 H115 . . . 120.2(10) ?
C116 C115 H115 . . . 118.5(10) ?
C111 C116 C115 . . . 120.51(12) ?
C111 C116 H116 . . . 119.6(10) ?
C115 C116 H116 . . . 119.9(10) ?
P C121 C122 . . . 117.22(11) ?
P C121 C126 . . . 123.93(10) ?
C122 C121 C126 . . . 118.67(13) ?
C121 C122 C123 . . . 120.48(13) ?
C121 C122 H122 . . . 119.5(10) ?
C123 C122 H122 . . . 119.8(10) ?
C122 C123 C124 . . . 121.18(13) ?
C122 C123 H123 . . . 120.3(11) ?
C124 C123 H123 . . . 118.5(11) ?
C123 C124 C1241 . . . 120.27(15) ?
C123 C124 C125 . . . 118.05(14) ?
C1241 C124 C125 . . . 121.67(15) ?
C124 C1241 H1241a . . . 109.8(16) ?
C124 C1241 H1241b . . . 113(2) ?
C124 C1241 H1241c . . . 112.2(14) ?
H1241a C1241 H1241b . . . 101(3) ?
H1241a C1241 H1241c . . . 110(3) ?
H1241b C1241 H1241c . . . 110(2) ?
C124 C125 C126 . . . 121.16(14) ?
C124 C125 H125 . . . 120.7(12) ?
C126 C125 H125 . . . 118.2(12) ?
C121 C126 C125 . . . 120.34(13) ?
C121 C126 H126 . . . 119.9(11) ?
C125 C126 H126 . . . 119.7(11) ?
P C131 C132 . . . 117.25(9) ?
P C131 C136 . . . 124.33(13) ?
C132 C131 C136 . . . 118.42(15) ?
C131 C132 C133 . . . 120.36(12) ?
C131 C132 H132 . . . 119.2(13) ?
C133 C132 H132 . . . 120.4(13) ?
C132 C133 C134 . . . 121.58(16) ?
C132 C133 H133 . . . 118.7(12) ?
C134 C133 H133 . . . 119.7(12) ?
C133 C134 C1341 . . . 120.24(17) ?
C133 C134 C135 . . . 117.95(16) ?
C1341 C134 C135 . . . 121.81(13) ?
C134 C1341 H1341a . . . 112.8(17) ?
C134 C1341 H1341b . . . 111.0(17) ?
C134 C1341 H1341c . . . 111.1(15) ?
H1341a C1341 H1341b . . . 106.4(17) ?
H1341a C1341 H1341c . . . 107.4(19) ?
H1341b C1341 H1341c . . . 108(2) ?
C134 C135 C136 . . . 120.89(13) ?
C134 C135 H135 . . . 119.9(15) ?
C136 C135 H135 . . . 119.2(15) ?
C131 C136 C135 . . . 120.76(15) ?
C131 C136 H136 . . . 118.9(12) ?
C135 C136 H136 . . . 120.3(11) ?
N11 C15 N14 . . . 112.06(12) ?
N11 C15 H15 . . . 121.9(14) ?
N14 C15 H15 . . . 126.1(14) ?
N21 C25 N24 . . . 112.31(12) ?
N21 C25 H25 . . . 121.3(10) ?
N24 C25 H25 . . . 126.4(10) ?
N31 C35 N34 . . . 112.19(13) ?
N31 C35 H35 . . . 122.0(14) ?
N34 C35 H35 . . . 125.8(14) ?
C15 N11 N12 . . . 107.11(12) ?
C15 N11 B . . . 131.87(11) ?
N12 N11 B . . . 120.89(12) ?
Cu N12 N11 . . . 115.28(10) ?
Cu N12 C13 . . . 140.60(9) ?
N11 N12 C13 . . . 103.97(12) ?
N12 C13 N14 . . . 114.69(13) ?
N12 C13 H13 . . . 123.1(13) ?
N14 C13 H13 . . . 122.2(13) ?
C15 N14 C13 . . . 102.17(15) ?
C25 N21 N22 . . . 107.37(10) ?
C25 N21 B . . . 131.17(11) ?
N22 N21 B . . . 121.45(9) ?
Cu N22 N21 . . . 114.10(8) ?
Cu N22 C23 . . . 142.49(9) ?
N21 N22 C23 . . . 103.33(10) ?
N22 C23 N24 . . . 114.89(13) ?
N22 C23 H23 . . . 121.3(9) ?
N24 C23 H23 . . . 123.8(9) ?
C25 N24 C23 . . . 102.10(11) ?
C35 N31 N32 . . . 107.55(13) ?
C35 N31 B . . . 130.77(12) ?
N32 N31 B . . . 121.49(11) ?
Cu N32 N31 . . . 114.18(10) ?
Cu N32 C33 . . . 142.24(10) ?
N31 N32 C33 . . . 103.49(11) ?
N32 C33 N34 . . . 114.63(15) ?
N32 C33 H33 . . . 121.6(11) ?
N34 C33 H33 . . . 123.7(11) ?
C35 N34 C33 . . . 102.14(15) ?
N11 B N21 . . . 108.16(12) ?
N11 B N31 . . . 109.55(10) ?
N11 B H1 . . . 110.9(11) ?
N21 B N31 . . . 107.68(13) ?
N21 B H1 . . . 110.0(8) ?
N31 B H1 . . . 110.4(10) ?

loop_
_geom_bond_atom_site_label_1
_geom_bond_atom_site_label_2
_geom_bond_site_symmetry_1
_geom_bond_site_symmetry_2
_geom_bond_distance
_geom_bond_publ_flag
Cu P . . 2.1562(4) ?
Cu N12 . . 2.0707(14) ?
Cu N22 . . 2.0999(11) ?
Cu N32 . . 2.0967(13) ?
P C111 . . 1.8200(12) ?
P C121 . . 1.8253(15) ?
P C131 . . 1.8299(16) ?
C111 C112 . . 1.3979(19) ?
C111 C116 . . 1.3967(18) ?
C112 C113 . . 1.3916(19) ?
C112 H112 . . .956(18) ?
C113 C114 . . 1.393(2) ?
C113 H113 . . .981(18) ?
C114 C1141 . . 1.505(2) ?
C114 C115 . . 1.397(2) ?
C1141 H1141a . . .95(3) ?
C1141 H1141b . . .98(3) ?
C1141 H1141c . . .98(2) ?
C115 C116 . . 1.3830(18) ?
C115 H115 . . .956(18) ?
C116 H116 . . .970(17) ?
C121 C122 . . 1.3935(18) ?
C121 C126 . . 1.392(2) ?
C122 C123 . . 1.384(2) ?
C122 H122 . . .975(17) ?
C123 C124 . . 1.394(2) ?
C123 H123 . . .936(16) ?
C124 C1241 . . 1.507(2) ?
C124 C125 . . 1.387(2) ?
C1241 H1241a . . .91(3) ?
C1241 H1241b . . 1.01(4) ?
C1241 H1241c . . .94(2) ?
C125 C126 . . 1.392(2) ?
C125 H125 . . .97(2) ?
C126 H126 . . .939(16) ?
C131 C132 . . 1.396(2) ?
C131 C136 . . 1.3904(17) ?
C132 C133 . . 1.384(3) ?
C132 H132 . . .966(15) ?
C133 C134 . . 1.3923(19) ?
C133 H133 . . .91(2) ?
C134 C1341 . . 1.508(3) ?
C134 C135 . . 1.388(3) ?
C1341 H1341a . . .969(19) ?
C1341 H1341b . . 1.00(2) ?
C1341 H1341c . . .97(2) ?
C135 C136 . . 1.395(3) ?
C135 H135 . . .978(17) ?
C136 H136 . . .92(2) ?
C15 N11 . . 1.342(2) ?
C15 N14 . . 1.328(2) ?
C15 H15 . . .931(17) ?
C25 N21 . . 1.3387(16) ?
C25 N24 . . 1.321(2) ?
C25 H25 . . .959(17) ?
C35 N31 . . 1.335(2) ?
C35 N34 . . 1.326(3) ?
C35 H35 . . .941(18) ?
N11 N12 . . 1.3760(14) ?
N11 B . . 1.536(2) ?
N12 C13 . . 1.313(2) ?
C13 N14 . . 1.356(2) ?
C13 H13 . . .985(16) ?
N21 N22 . . 1.3752(15) ?
N21 B . . 1.5498(18) ?
N22 C23 . . 1.3203(17) ?
C23 N24 . . 1.3524(19) ?
C23 H23 . . .970(16) ?
N31 N32 . . 1.3756(16) ?
N31 B . . 1.542(2) ?
N32 C33 . . 1.320(2) ?
C33 N34 . . 1.355(2) ?
C33 H33 . . .952(18) ?
B H1 . . 1.104(15) ?

loop_
_geom_contact_atom_site_label_1
_geom_contact_atom_site_label_2
_geom_contact_distance
_geom_contact_site_symmetry_1
_geom_contact_site_symmetry_2
_geom_contact_publ_flag
Cu N11 2.9351(12) . . ?
Cu C13 3.196(2) . . ?
Cu N21 2.9426(10) . . ?
Cu C23 3.2484(14) . . ?
Cu N31 2.9413(11) . . ?
Cu C33 3.2425(18) . . ?
Cu B 3.0990(14) . . ?
P C112 2.7833(13) . . ?
P C116 2.8230(13) . . ?
P C122 2.7569(15) . . ?
P C126 2.8469(17) . . ?
P C132 2.763(2) . . ?
P C136 2.8551(16) . . ?
C111 C113 2.4213(18) . . ?
C111 C114 2.8173(17) . . ?
C111 C115 2.4134(18) . . ?
C111 C121 2.8957(18) . . ?
C111 C131 2.857(2) . . ?
C111 H112 2.032(18) . . ?
C111 H116 2.057(18) . . ?
C111 H126 2.691(19) . . ?
C112 C114 2.424(2) . . ?
C112 C115 2.769(2) . . ?
C112 C116 2.403(2) . . ?
C112 H113 2.066(17) . . ?
C113 C1141 2.534(2) . . ?
C113 C115 2.393(2) . . ?
C113 C116 2.773(2) . . ?
C113 H112 2.059(16) . . ?
C113 H1141c 2.61(2) . . ?
C114 C116 2.4228(18) . . ?
C114 H113 2.055(19) . . ?
C114 H1141a 2.07(2) . . ?
C114 H1141b 2.06(2) . . ?
C114 H1141c 2.07(2) . . ?
C114 H115 2.052(18) . . ?
C1141 C115 2.513(2) . . ?
C1141 H113 2.695(18) . . ?
C1141 H115 2.673(17) . . ?
C115 H116 2.048(16) . . ?
C116 H115 2.021(17) . . ?
C121 C123 2.411(2) . . ?
C121 C124 2.813(2) . . ?
C121 C125 2.415(2) . . ?
C121 C131 2.833(2) . . ?
C121 H122 2.057(16) . . ?
C121 H126 2.031(17) . . ?
C121 H136 2.58(2) . . ?
C122 C124 2.420(2) . . ?
C122 C125 2.764(2) . . ?
C122 C126 2.396(2) . . ?
C122 H123 2.025(17) . . ?
C123 C1241 2.516(3) . . ?
C123 C125 2.385(2) . . ?
C123 C126 2.764(2) . . ?
C123 H122 2.051(18) . . ?
C123 H1241a 2.66(3) . . ?
C124 C126 2.421(2) . . ?
C124 H123 2.016(16) . . ?
C124 H1241a 2.01(3) . . ?
C124 H1241b 2.12(3) . . ?
C124 H1241c 2.05(2) . . ?
C124 H125 2.058(18) . . ?
C1241 C125 2.528(3) . . ?
C1241 H123 2.643(17) . . ?
C125 H1241c 2.62(2) . . ?
C125 H126 2.028(18) . . ?
C126 H125 2.04(2) . . ?
C131 C133 2.412(3) . . ?
C131 C134 2.819(2) . . ?
C131 C135 2.421(2) . . ?
C131 H132 2.049(17) . . ?
C131 H136 2.004(17) . . ?
C132 C134 2.423(2) . . ?
C132 C135 2.7683(18) . . ?
C132 C136 2.393(2) . . ?
C132 H133 1.98(2) . . ?
C133 C1341 2.516(3) . . ?
C133 C135 2.383(2) . . ?
C133 C136 2.757(3) . . ?
C133 H132 2.050(18) . . ?
C134 C136 2.421(3) . . ?
C134 H133 2.002(17) . . ?
C134 H1341a 2.08(2) . . ?
C134 H1341b 2.09(3) . . ?
C134 H1341c 2.07(3) . . ?
C134 H135 2.06(2) . . ?
C1341 C135 2.532(3) . . ?
C1341 H133 2.651(17) . . ?
C135 H1341a 2.63(3) . . ?
C135 H136 2.02(2) . . ?
C136 H135 2.06(2) . . ?
C15 N12 2.187(2) . . ?
C15 C13 2.0881(18) . . ?
C15 B 2.630(3) . . ?
C25 N22 2.1870(17) . . ?
C25 C23 2.079(2) . . ?
C25 B 2.632(2) . . ?
C35 N32 2.1865(18) . . ?
C35 C33 2.086(2) . . ?
C35 B 2.617(3) . . ?
N11 C13 2.1192(19) . . ?
N11 N14 2.214(2) . . ?
N11 N21 2.4992(17) . . ?
N11 N31 2.515(2) . . ?
N11 H15 2.00(2) . . ?
N11 H1 2.189(16) . . ?
N12 N14 2.247(2) . . ?
N12 B 2.5346(19) . . ?
N12 H13 2.03(2) . . ?
C13 B 3.588(2) . . ?
N14 H116 2.59(2) . '1 455' ?
N14 H13 2.057(16) . . ?
N14 H15 2.022(16) . . ?
N21 C23 2.1147(18) . . ?
N21 N24 2.2094(16) . . ?
N21 N31 2.4965(16) . . ?
N21 H25 2.011(16) . . ?
N21 H1 2.190(16) . . ?
N22 N24 2.2528(16) . . ?
N22 B 2.5528(18) . . ?
N22 H23 2.003(16) . . ?
C23 B 3.604(2) . . ?
N24 H23 2.056(16) . . ?
N24 H25 2.042(18) . . ?
N31 C33 2.117(2) . . ?
N31 N34 2.208(2) . . ?
N31 H35 1.999(18) . . ?
N31 H1 2.187(18) . . ?
N32 N34 2.252(2) . . ?
N32 B 2.547(2) . . ?
N32 H33 1.99(2) . . ?
C33 B 3.597(3) . . ?
N34 H33 2.044(16) . . ?
N34 H35 2.598(19) . '2 576' ?
N34 H35 2.03(2) . . ?
B H15 2.88(2) . . ?
B H25 2.878(16) . . ?
B H35 2.87(2) . . ?
H112 H113 2.38(2) . . ?
H1141a H1141b 1.57(4) . . ?
H1141a H1141c 1.56(4) . . ?
H1141b H1141c 1.59(3) . . ?
H115 H116 2.32(2) . . ?
H122 H123 2.34(3) . . ?
H1241a H1241b 1.49(5) . . ?
H1241a H1241c 1.52(3) . . ?
H1241b H1241c 1.59(5) . . ?
H125 H126 2.31(3) . . ?
H132 H133 2.31(3) . . ?
H1341a H1341b 1.58(3) . . ?
H1341a H1341c 1.56(3) . . ?
H1341b H1341c 1.59(3) . . ?
H135 H136 2.34(3) . . ?

loop_
_geom_hbond_atom_site_label_D
_geom_hbond_atom_site_label_H
_geom_hbond_atom_site_label_A
_geom_hbond_site_symmetry_D
_geom_hbond_site_symmetry_H
_geom_hbond_site_symmetry_A
_geom_hbond_distance_DH
_geom_hbond_distance_HA
_geom_hbond_distance_DA
_geom_hbond_angle_DHA
_geom_hbond_publ_flag
? ? ? ? ? ? ? ? ? ? ?

loop_
_geom_torsion_atom_site_label_1
_geom_torsion_atom_site_label_2
_geom_torsion_atom_site_label_3
_geom_torsion_atom_site_label_4
_geom_torsion_site_symmetry_1
_geom_torsion_site_symmetry_2
_geom_torsion_site_symmetry_3
_geom_torsion_site_symmetry_4
_geom_torsion
_geom_torsion_publ_flag
? ? ? ? ? ? ? ? ? ?
